data_1519665
loop_
_publ_author_name
'Datta, Amitabha'
'Massera, Chiara'
'Clegg, Jack K.'
'Arom\'i, Guillem'
'Aguil\`a, David'
'Huang, Jui-Hsien'
'Chuang, Sheng-Jie'

_publ_section_title
;
 Discrete and polymeric complexes formed from cobalt(ii),
 4,4&#x2032;-bipyridine and 2-sulfoterephthalate: synthetic,
 crystallographic and magnetic studies
;
_journal_issue 24
_journal_name_full CrystEngComm
_journal_page_first 4502
_journal_paper_doi 10.1039/C5CE00713E
_journal_volume 17
_journal_year 2015
_chemical_formula_sum 'C66 H66 Co3 N10 O24 S2'
_chemical_formula_weight 1624.20
_chemical_name_systematic
;
 ?
;
_space_group_IT_number 2
_symmetry_cell_setting triclinic
_symmetry_space_group_name_Hall '-P 1'
_symmetry_space_group_name_H-M 'P -1'
_atom_sites_solution_hydrogens geom
_atom_sites_solution_primary direct
_atom_sites_solution_secondary difmap
_audit_creation_method SHELXL-97
_audit_update_record
;
2014-11-28 deposited with the CCDC.
2015-05-12 downloaded from the CCDC.
;
_cell_angle_alpha 74.776(9)
_cell_angle_beta 80.442(9)
_cell_angle_gamma 85.170(9)
_cell_formula_units_Z 1
_cell_length_a 8.066(2)
_cell_length_b 11.397(2)
_cell_length_c 19.555(4)
_cell_measurement_reflns_used 3629
_cell_measurement_temperature 293(2)
_cell_measurement_theta_max 29.36
_cell_measurement_theta_min 3.33
_cell_volume 1708.9(6)
_computing_cell_refinement 'APEX-II (2008)'
_computing_data_collection 'APEX-II (2008)'
_computing_data_reduction 'SAINT (2008)'
_computing_structure_refinement 'SHELXL-97 (Sheldrick, 2008)'
_computing_structure_solution 'SHELXTL (2008)'
_diffrn_ambient_temperature 293(2)
_diffrn_measured_fraction_theta_full 0.998
_diffrn_measured_fraction_theta_max 0.873
_diffrn_measurement_device_type 'Bruker APEX-II CCD area-detector'
_diffrn_measurement_method omega-scan
_diffrn_radiation_monochromator graphite
_diffrn_radiation_source 'fine-focus sealed tube'
_diffrn_radiation_type MoK\a
_diffrn_radiation_wavelength 0.71073
_diffrn_reflns_av_R_equivalents 0.0534
_diffrn_reflns_av_sigmaI/netI 0.0593
_diffrn_reflns_limit_h_max 11
_diffrn_reflns_limit_h_min -10
_diffrn_reflns_limit_k_max 15
_diffrn_reflns_limit_k_min -15
_diffrn_reflns_limit_l_max 25
_diffrn_reflns_limit_l_min -26
_diffrn_reflns_number 22448
_diffrn_reflns_theta_full 26.00
_diffrn_reflns_theta_max 29.36
_diffrn_reflns_theta_min 3.33
_diffrn_standards_decay_% 0
_diffrn_standards_interval_count 100
_diffrn_standards_number 1
_exptl_absorpt_coefficient_mu 0.870
_exptl_absorpt_correction_T_max 0.7459
_exptl_absorpt_correction_T_min 0.6247
_exptl_absorpt_correction_type multi-scan
_exptl_absorpt_process_details 'Bruker Apex-II SADABS'
_exptl_crystal_colour red
_exptl_crystal_density_diffrn 1.578
_exptl_crystal_density_method 'not measured'
_exptl_crystal_description prismatic
_exptl_crystal_F_000 837
_exptl_crystal_size_max 0.17
_exptl_crystal_size_mid 0.14
_exptl_crystal_size_min 0.11
_refine_diff_density_max 0.832
_refine_diff_density_min -0.554
_refine_diff_density_rms 0.089
_refine_ls_extinction_method none
_refine_ls_goodness_of_fit_ref 1.065
_refine_ls_hydrogen_treatment refall
_refine_ls_matrix_type full
_refine_ls_number_parameters 475
_refine_ls_number_reflns 8207
_refine_ls_number_restraints 0
_refine_ls_restrained_S_all 1.065
_refine_ls_R_factor_all 0.0657
_refine_ls_R_factor_gt 0.0500
_refine_ls_shift/su_max 0.000
_refine_ls_shift/su_mean 0.000
_refine_ls_structure_factor_coef Fsqd
_refine_ls_weighting_details 'calc w=1/[\s^2^(Fo^2^)+(0.0603P)^2^+1.0747P] where P=(Fo^2^+2Fc^2^)/3'
_refine_ls_weighting_scheme calc
_refine_ls_wR_factor_gt 0.1211
_refine_ls_wR_factor_ref 0.1368
_reflns_number_gt 6596
_reflns_number_total 8207
_reflns_threshold_expression >2sigma(I)
_cod_data_source_file c5ce00713e2.cif
_cod_data_source_block 2
_cod_depositor_comments 'Adding full bibliography for 1519665--1519669.cif.'
_cod_original_sg_symbol_H-M P-1
_cod_database_code 1519665

loop_
_symmetry_equiv_pos_as_xyz
'x, y, z'
'-x, -y, -z'

loop_
_atom_site_label
_atom_site_type_symbol
_atom_site_fract_x
_atom_site_fract_y
_atom_site_fract_z
_atom_site_U_iso_or_equiv
_atom_site_adp_type
_atom_site_occupancy
_atom_site_symmetry_multiplicity
_atom_site_calc_flag
_atom_site_refinement_flags
Co1 Co 0.37243(4) 0.35276(3) 0.232869(17) 0.02298(11) Uani 1 1 d .
Co2 Co -0.5000 1.0000 0.5000 0.02229(12) Uani 1 2 d S
N1 N 0.1726(3) 0.46273(19) 0.27708(12) 0.0267(5) Uani 1 1 d .
N2 N -0.3310(3) 0.8783(2) 0.44543(12) 0.0284(5) Uani 1 1 d .
N3 N 0.5688(3) 0.2333(2) 0.19467(12) 0.0293(5) Uani 1 1 d .
N4 N 1.2149(4) -0.1616(3) 0.07713(19) 0.0661(9) Uani 1 1 d .
N5 N 0.2498(3) 0.3971(2) 0.13908(11) 0.0273(5) Uani 1 1 d .
O1 O 0.4775(2) 0.32409(15) 0.32971(10) 0.0286(4) Uani 1 1 d .
O2 O 0.6189(3) 0.34224(18) 0.41429(11) 0.0414(5) Uani 1 1 d .
O3 O 0.3469(4) 0.96817(19) 0.26708(13) 0.0554(7) Uani 1 1 d .
O4 O 0.2375(3) 0.92279(18) 0.38232(11) 0.0395(5) Uani 1 1 d .
S1 S 0.64394(8) 0.55973(6) 0.20957(4) 0.02990(16) Uani 1 1 d .
O5 O 0.5202(2) 0.50156(17) 0.18276(10) 0.0308(4) Uani 1 1 d .
O6 O 0.7738(3) 0.4751(2) 0.23710(12) 0.0432(5) Uani 1 1 d .
O7 O 0.7002(3) 0.6686(2) 0.15697(12) 0.0473(6) Uani 1 1 d .
O1W O 0.2362(2) 0.19400(16) 0.27379(10) 0.0322(4) Uani 1 1 d .
H1W H 0.1815 0.1933 0.3157 0.048 Uiso 1 1 d R
H2W H 0.3041 0.1308 0.2773 0.048 Uiso 1 1 d R
O2W O -0.5687(2) 1.09310(16) 0.40337(10) 0.0310(4) Uani 1 1 d .
H3W H -0.6536 1.0606 0.3956 0.047 Uiso 1 1 d R
H4W H -0.5354 1.1640 0.3724 0.047 Uiso 1 1 d R
O3W O -0.3011(2) 1.11948(16) 0.48249(10) 0.0296(4) Uani 1 1 d .
H5W H -0.3323 1.1904 0.4603 0.044 Uiso 1 1 d R
H6W H -0.2699 1.1130 0.5246 0.044 Uiso 1 1 d R
O4W O -0.0131(4) 0.1044(3) 0.37832(18) 0.0902(12) Uani 1 1 d .
H7W H -0.1139 0.1051 0.3996 0.135 Uiso 1 1 d R
H8W H 0.0305 0.0327 0.3890 0.135 Uiso 1 1 d R
O5W O 1.5511(4) -0.2503(4) 0.02172(16) 0.0974(12) Uani 1 1 d .
H9W H 1.4515 -0.2452 0.0436 0.146 Uiso 1 1 d R
H10W H 1.6075 -0.2382 0.0521 0.146 Uiso 1 1 d R
C1 C 0.5381(3) 0.3858(2) 0.36495(14) 0.0274(5) Uani 1 1 d .
C2 C 0.4924(4) 0.5209(2) 0.35044(14) 0.0293(6) Uani 1 1 d .
C3 C 0.5277(3) 0.6057(2) 0.28447(14) 0.0269(5) Uani 1 1 d .
C4 C 0.4722(4) 0.7268(2) 0.27689(15) 0.0313(6) Uani 1 1 d .
H4 H 0.4978 0.7833 0.2331 0.038 Uiso 1 1 calc R
C5 C 0.3785(3) 0.7637(2) 0.33461(15) 0.0303(6) Uani 1 1 d .
C6 C 0.3467(4) 0.6796(3) 0.40032(16) 0.0361(6) Uani 1 1 d .
H6 H 0.2852 0.7038 0.4393 0.043 Uiso 1 1 calc R
C7 C 0.4060(4) 0.5601(2) 0.40827(15) 0.0363(6) Uani 1 1 d .
H7 H 0.3875 0.5053 0.4531 0.044 Uiso 1 1 calc R
C8 C 0.3160(4) 0.8947(2) 0.32652(16) 0.0358(6) Uani 1 1 d .
C9 C 0.0757(4) 0.4246(2) 0.34087(15) 0.0325(6) Uani 1 1 d .
H9 H 0.0806 0.3422 0.3641 0.039 Uiso 1 1 calc R
C10 C -0.0307(4) 0.5014(3) 0.37369(15) 0.0341(6) Uani 1 1 d .
H10 H -0.0967 0.4706 0.4176 0.041 Uiso 1 1 calc R
C11 C -0.0389(3) 0.6256(2) 0.34068(14) 0.0290(5) Uani 1 1 d .
C12 C 0.0544(3) 0.6635(2) 0.27299(15) 0.0315(6) Uani 1 1 d .
H12 H 0.0486 0.7448 0.2477 0.038 Uiso 1 1 calc R
C13 C 0.1551(3) 0.5808(2) 0.24342(15) 0.0309(6) Uani 1 1 d .
H13 H 0.2144 0.6081 0.1976 0.037 Uiso 1 1 calc R
C14 C -0.2606(4) 0.7755(3) 0.48218(16) 0.0402(7) Uani 1 1 d .
H14 H -0.2767 0.7593 0.5319 0.048 Uiso 1 1 calc R
C15 C -0.1655(4) 0.6925(3) 0.45043(16) 0.0410(7) Uani 1 1 d .
H15 H -0.1195 0.6225 0.4786 0.049 Uiso 1 1 calc R
C16 C -0.1384(3) 0.7132(2) 0.37627(15) 0.0296(6) Uani 1 1 d .
C17 C -0.2097(4) 0.8208(3) 0.33792(15) 0.0340(6) Uani 1 1 d .
H17 H -0.1951 0.8397 0.2881 0.041 Uiso 1 1 calc R
C18 C -0.3018(4) 0.8987(3) 0.37414(15) 0.0338(6) Uani 1 1 d .
H18 H -0.3468 0.9704 0.3472 0.041 Uiso 1 1 calc R
C19 C 0.7047(3) 0.1986(3) 0.22762(15) 0.0311(6) Uani 1 1 d .
H19 H 0.7142 0.2287 0.2666 0.037 Uiso 1 1 calc R
C20 C 0.8306(3) 0.1206(3) 0.20649(16) 0.0342(6) Uani 1 1 d .
H20 H 0.9216 0.0982 0.2314 0.041 Uiso 1 1 calc R
C21 C 0.8217(3) 0.0753(2) 0.14819(15) 0.0331(6) Uani 1 1 d .
C22 C 0.6800(4) 0.1105(3) 0.11426(16) 0.0387(7) Uani 1 1 d .
H22 H 0.6672 0.0815 0.0753 0.046 Uiso 1 1 calc R
C23 C 0.5592(4) 0.1884(3) 0.13892(16) 0.0376(7) Uani 1 1 d .
H23 H 0.4657 0.2110 0.1155 0.045 Uiso 1 1 calc R
C24 C 1.2456(5) -0.0715(5) 0.1031(3) 0.0751(13) Uani 1 1 d .
H24 H 1.3571 -0.0600 0.1055 0.090 Uiso 1 1 calc R
C25 C 1.1239(4) 0.0073(4) 0.1270(2) 0.0629(11) Uani 1 1 d .
H25 H 1.1533 0.0686 0.1455 0.075 Uiso 1 1 calc R
C26 C 0.9572(4) -0.0068(3) 0.12301(16) 0.0386(7) Uani 1 1 d .
C27 C 0.9239(4) -0.1013(3) 0.0963(2) 0.0504(8) Uani 1 1 d .
H27 H 0.8140 -0.1149 0.0927 0.060 Uiso 1 1 calc R
C28 C 1.0553(5) -0.1757(4) 0.0750(2) 0.0627(11) Uani 1 1 d .
H28 H 1.0298 -0.2399 0.0580 0.075 Uiso 1 1 calc R
C29 C 0.3101(4) 0.4679(4) 0.07611(17) 0.0525(10) Uani 1 1 d .
H29 H 0.4210 0.4907 0.0688 0.063 Uiso 1 1 calc R
C30 C 0.2170(4) 0.5096(4) 0.02079(17) 0.0585(11) Uani 1 1 d .
H30 H 0.2656 0.5593 -0.0224 0.070 Uiso 1 1 calc R
C31 C 0.0533(3) 0.4783(2) 0.02902(14) 0.0288(5) Uani 1 1 d .
C32 C -0.0112(4) 0.4072(3) 0.09495(17) 0.0493(9) Uani 1 1 d .
H32 H -0.1226 0.3848 0.1040 0.059 Uiso 1 1 calc R
C33 C 0.0900(4) 0.3694(3) 0.14738(17) 0.0482(8) Uani 1 1 d .
H33 H 0.0435 0.3213 0.1915 0.058 Uiso 1 1 calc R

loop_
_atom_site_aniso_label
_atom_site_aniso_U_11
_atom_site_aniso_U_22
_atom_site_aniso_U_33
_atom_site_aniso_U_23
_atom_site_aniso_U_13
_atom_site_aniso_U_12
Co1 0.02932(19) 0.01769(18) 0.02023(18) -0.00125(13) -0.00602(13) 0.00179(13)
Co2 0.0306(3) 0.0145(2) 0.0192(2) 0.00006(17) -0.00444(18) 0.00107(18)
N1 0.0308(11) 0.0218(11) 0.0266(11) -0.0055(9) -0.0046(9) 0.0030(8)
N2 0.0341(12) 0.0216(11) 0.0271(11) -0.0043(9) -0.0025(9) 0.0020(9)
N3 0.0325(11) 0.0239(11) 0.0286(12) -0.0039(9) -0.0015(9) 0.0006(9)
N4 0.059(2) 0.070(2) 0.064(2) -0.0223(18) -0.0005(16) 0.0241(17)
N5 0.0314(11) 0.0272(11) 0.0220(11) -0.0030(9) -0.0077(8) 0.0028(9)
O1 0.0430(10) 0.0159(8) 0.0263(9) -0.0009(7) -0.0106(8) -0.0010(7)
O2 0.0641(14) 0.0228(10) 0.0394(12) 0.0007(9) -0.0284(10) 0.0002(9)
O3 0.1007(19) 0.0200(10) 0.0394(13) -0.0016(9) -0.0098(12) 0.0108(11)
O4 0.0596(13) 0.0242(10) 0.0363(11) -0.0079(9) -0.0159(10) 0.0072(9)
S1 0.0360(3) 0.0232(3) 0.0284(3) -0.0014(3) -0.0046(3) -0.0062(3)
O5 0.0393(10) 0.0258(10) 0.0256(10) -0.0024(8) -0.0057(8) -0.0041(8)
O6 0.0372(11) 0.0426(13) 0.0500(13) -0.0105(10) -0.0126(9) 0.0057(9)
O7 0.0639(14) 0.0328(12) 0.0384(12) 0.0022(9) 0.0029(10) -0.0203(10)
O1W 0.0407(10) 0.0180(9) 0.0329(10) 0.0000(8) -0.0028(8) 0.0000(7)
O2W 0.0457(11) 0.0196(9) 0.0253(10) 0.0032(7) -0.0120(8) -0.0031(8)
O3W 0.0380(10) 0.0196(9) 0.0279(10) 0.0015(7) -0.0076(7) -0.0009(7)
O4W 0.0698(18) 0.0471(16) 0.108(3) 0.0207(16) 0.0449(17) 0.0113(14)
O5W 0.092(2) 0.135(3) 0.0503(18) -0.0143(19) -0.0080(16) 0.043(2)
C1 0.0399(14) 0.0164(12) 0.0233(13) 0.0018(10) -0.0097(10) 0.0000(10)
C2 0.0467(15) 0.0150(11) 0.0269(13) -0.0008(10) -0.0138(11) -0.0035(10)
C3 0.0388(14) 0.0165(11) 0.0258(13) -0.0025(10) -0.0098(10) -0.0033(10)
C4 0.0483(16) 0.0172(12) 0.0278(14) 0.0015(10) -0.0139(11) -0.0046(11)
C5 0.0439(15) 0.0151(12) 0.0335(14) -0.0031(10) -0.0143(11) -0.0032(10)
C6 0.0540(17) 0.0231(13) 0.0323(15) -0.0080(12) -0.0082(13) -0.0014(12)
C7 0.0626(19) 0.0191(13) 0.0246(14) 0.0000(10) -0.0084(12) -0.0027(12)
C8 0.0546(17) 0.0183(13) 0.0369(16) -0.0042(11) -0.0189(13) -0.0001(12)
C9 0.0414(15) 0.0214(13) 0.0326(15) -0.0052(11) -0.0034(11) 0.0009(11)
C10 0.0420(15) 0.0267(14) 0.0293(14) -0.0040(11) 0.0012(11) -0.0001(12)
C11 0.0308(13) 0.0258(13) 0.0297(14) -0.0070(11) -0.0045(10) 0.0031(10)
C12 0.0370(14) 0.0206(13) 0.0325(14) -0.0012(11) -0.0035(11) 0.0027(11)
C13 0.0342(14) 0.0262(13) 0.0279(14) -0.0031(11) -0.0010(10) 0.0043(11)
C14 0.0574(19) 0.0297(15) 0.0272(14) -0.0041(12) -0.0022(13) 0.0158(13)
C15 0.0590(19) 0.0275(15) 0.0299(15) -0.0023(12) -0.0036(13) 0.0129(13)
C16 0.0321(13) 0.0255(13) 0.0302(14) -0.0074(11) -0.0027(10) 0.0012(11)
C17 0.0440(16) 0.0300(14) 0.0253(14) -0.0054(11) -0.0047(11) 0.0075(12)
C18 0.0414(15) 0.0260(14) 0.0287(14) -0.0011(11) -0.0044(11) 0.0085(11)
C19 0.0349(14) 0.0307(14) 0.0274(14) -0.0056(11) -0.0068(11) -0.0007(11)
C20 0.0321(14) 0.0336(15) 0.0349(15) -0.0050(12) -0.0067(11) 0.0022(11)
C21 0.0353(14) 0.0248(13) 0.0350(15) -0.0038(11) 0.0009(11) -0.0016(11)
C22 0.0435(16) 0.0405(17) 0.0345(16) -0.0147(13) -0.0077(12) 0.0054(13)
C23 0.0381(15) 0.0404(17) 0.0359(16) -0.0115(13) -0.0115(12) 0.0072(12)
C24 0.042(2) 0.098(4) 0.095(3) -0.050(3) -0.007(2) 0.019(2)
C25 0.045(2) 0.073(3) 0.082(3) -0.041(2) -0.0090(18) 0.0066(18)
C26 0.0408(16) 0.0339(16) 0.0358(16) -0.0055(13) -0.0002(12) 0.0071(12)
C27 0.0476(18) 0.0375(18) 0.064(2) -0.0178(17) 0.0024(16) 0.0036(14)
C28 0.070(3) 0.045(2) 0.073(3) -0.025(2) 0.003(2) 0.0082(18)
C29 0.0281(14) 0.089(3) 0.0282(16) 0.0100(16) -0.0061(11) -0.0086(15)
C30 0.0371(16) 0.098(3) 0.0246(15) 0.0192(17) -0.0090(12) -0.0147(17)
C31 0.0301(13) 0.0320(14) 0.0219(12) -0.0010(11) -0.0091(10) 0.0034(11)
C32 0.0399(16) 0.061(2) 0.0377(17) 0.0168(15) -0.0183(13) -0.0206(15)
C33 0.0497(18) 0.055(2) 0.0303(16) 0.0194(14) -0.0169(13) -0.0204(15)

loop_
_atom_type_symbol
_atom_type_description
_atom_type_scat_dispersion_real
_atom_type_scat_dispersion_imag
_atom_type_scat_source
C C 0.0033 0.0016 'International Tables Vol C Tables 4.2.6.8 and 6.1.1.4'
H H 0.0000 0.0000 'International Tables Vol C Tables 4.2.6.8 and 6.1.1.4'
N N 0.0061 0.0033 'International Tables Vol C Tables 4.2.6.8 and 6.1.1.4'
O O 0.0106 0.0060 'International Tables Vol C Tables 4.2.6.8 and 6.1.1.4'
S S 0.1246 0.1234 'International Tables Vol C Tables 4.2.6.8 and 6.1.1.4'
Co Co 0.3494 0.9721 'International Tables Vol C Tables 4.2.6.8 and 6.1.1.4'

loop_
_geom_angle_atom_site_label_1
_geom_angle_atom_site_label_2
_geom_angle_atom_site_label_3
_geom_angle
_geom_angle_site_symmetry_1
_geom_angle_site_symmetry_3
O5 Co1 O1W 173.46(7) . .
O5 Co1 O1 91.90(7) . .
O1W Co1 O1 91.59(7) . .
O5 Co1 N5 86.96(8) . .
O1W Co1 N5 90.15(8) . .
O1 Co1 N5 173.79(7) . .
O5 Co1 N1 93.19(8) . .
O1W Co1 N1 92.45(8) . .
O1 Co1 N1 88.03(8) . .
N5 Co1 N1 85.94(8) . .
O5 Co1 N3 89.85(8) . .
O1W Co1 N3 84.63(8) . .
O1 Co1 N3 89.85(8) . .
N5 Co1 N3 96.25(9) . .
N1 Co1 N3 176.35(8) . .
O2W Co2 O2W 180.00(6) . 2_476
O2W Co2 O3W 90.52(7) . 2_476
O2W Co2 O3W 89.48(7) 2_476 2_476
O2W Co2 O3W 89.48(7) . .
O2W Co2 O3W 90.52(7) 2_476 .
O3W Co2 O3W 180.00(10) 2_476 .
O2W Co2 N2 90.47(8) . 2_476
O2W Co2 N2 89.53(8) 2_476 2_476
O3W Co2 N2 89.84(8) 2_476 2_476
O3W Co2 N2 90.16(8) . 2_476
O2W Co2 N2 89.53(8) . .
O2W Co2 N2 90.47(8) 2_476 .
O3W Co2 N2 90.16(8) 2_476 .
O3W Co2 N2 89.84(8) . .
N2 Co2 N2 180.000(1) 2_476 .
C13 N1 C9 116.6(2) . .
C13 N1 Co1 118.66(17) . .
C9 N1 Co1 124.24(18) . .
C18 N2 C14 116.0(2) . .
C18 N2 Co2 122.12(18) . .
C14 N2 Co2 121.76(18) . .
C23 N3 C19 116.9(2) . .
C23 N3 Co1 122.19(19) . .
C19 N3 Co1 120.93(18) . .
C24 N4 C28 116.0(3) . .
C29 N5 C33 116.0(2) . .
C29 N5 Co1 125.2(2) . .
C33 N5 Co1 117.74(18) . .
C1 O1 Co1 139.16(16) . .
O6 S1 O7 115.94(14) . .
O6 S1 O5 112.39(12) . .
O7 S1 O5 110.00(13) . .
O6 S1 C3 105.96(13) . .
O7 S1 C3 107.14(13) . .
O5 S1 C3 104.54(11) . .
S1 O5 Co1 130.92(12) . .
Co1 O1W H1W 110.2 . .
Co1 O1W H2W 109.9 . .
H1W O1W H2W 108.8 . .
Co2 O2W H3W 110.0 . .
Co2 O2W H4W 132.1 . .
H3W O2W H4W 117.4 . .
Co2 O3W H5W 109.4 . .
Co2 O3W H6W 107.0 . .
H5W O3W H6W 116.2 . .
H7W O4W H8W 109.5 . .
H9W O5W H10W 100.6 . .
O2 C1 O1 124.7(2) . .
O2 C1 C2 116.9(2) . .
O1 C1 C2 118.0(2) . .
C7 C2 C3 118.9(2) . .
C7 C2 C1 115.6(2) . .
C3 C2 C1 125.5(2) . .
C4 C3 C2 120.2(2) . .
C4 C3 S1 119.6(2) . .
C2 C3 S1 120.2(2) . .
C5 C4 C3 120.2(2) . .
C5 C4 H4 119.9 . .
C3 C4 H4 119.9 . .
C6 C5 C4 119.3(2) . .
C6 C5 C8 120.2(3) . .
C4 C5 C8 120.5(2) . .
C7 C6 C5 120.4(3) . .
C7 C6 H6 119.8 . .
C5 C6 H6 119.8 . .
C6 C7 C2 120.9(3) . .
C6 C7 H7 119.5 . .
C2 C7 H7 119.5 . .
O3 C8 O4 124.2(3) . .
O3 C8 C5 118.8(3) . .
O4 C8 C5 117.0(3) . .
N1 C9 C10 123.3(3) . .
N1 C9 H9 118.4 . .
C10 C9 H9 118.4 . .
C9 C10 C11 119.6(3) . .
C9 C10 H10 120.2 . .
C11 C10 H10 120.2 . .
C12 C11 C10 116.8(2) . .
C12 C11 C16 121.3(2) . .
C10 C11 C16 121.9(2) . .
C13 C12 C11 119.9(3) . .
C13 C12 H12 120.1 . .
C11 C12 H12 120.1 . .
N1 C13 C12 123.5(2) . .
N1 C13 H13 118.2 . .
C12 C13 H13 118.2 . .
N2 C14 C15 123.7(3) . .
N2 C14 H14 118.2 . .
C15 C14 H14 118.2 . .
C14 C15 C16 120.0(3) . .
C14 C15 H15 120.0 . .
C16 C15 H15 120.0 . .
C15 C16 C17 116.5(2) . .
C15 C16 C11 121.3(2) . .
C17 C16 C11 122.2(2) . .
C18 C17 C16 119.5(3) . .
C18 C17 H17 120.2 . .
C16 C17 H17 120.2 . .
N2 C18 C17 124.4(3) . .
N2 C18 H18 117.8 . .
C17 C18 H18 117.8 . .
N3 C19 C20 123.1(3) . .
N3 C19 H19 118.5 . .
C20 C19 H19 118.5 . .
C19 C20 C21 120.0(3) . .
C19 C20 H20 120.0 . .
C21 C20 H20 120.0 . .
C20 C21 C22 117.0(3) . .
C20 C21 C26 121.4(3) . .
C22 C21 C26 121.6(3) . .
C23 C22 C21 119.4(3) . .
C23 C22 H22 120.3 . .
C21 C22 H22 120.3 . .
N3 C23 C22 123.6(3) . .
N3 C23 H23 118.2 . .
C22 C23 H23 118.2 . .
N4 C24 C25 124.6(4) . .
N4 C24 H24 117.7 . .
C25 C24 H24 117.7 . .
C24 C25 C26 118.8(4) . .
C24 C25 H25 120.6 . .
C26 C25 H25 120.6 . .
C27 C26 C25 117.0(3) . .
C27 C26 C21 122.2(3) . .
C25 C26 C21 120.8(3) . .
C26 C27 C28 119.3(3) . .
C26 C27 H27 120.3 . .
C28 C27 H27 120.3 . .
N4 C28 C27 124.2(4) . .
N4 C28 H28 117.9 . .
C27 C28 H28 117.9 . .
N5 C29 C30 123.3(3) . .
N5 C29 H29 118.3 . .
C30 C29 H29 118.3 . .
C31 C30 C29 120.5(3) . .
C31 C30 H30 119.8 . .
C29 C30 H30 119.8 . .
C30 C31 C32 116.5(2) . .
C30 C31 C31 122.6(3) . 2_565
C32 C31 C31 121.0(3) . 2_565
C31 C32 C33 119.5(3) . .
C31 C32 H32 120.2 . .
C33 C32 H32 120.2 . .
N5 C33 C32 124.2(3) . .
N5 C33 H33 117.9 . .
C32 C33 H33 117.9 . .

loop_
_geom_bond_atom_site_label_1
_geom_bond_atom_site_label_2
_geom_bond_distance
_geom_bond_site_symmetry_2
Co1 O5 2.0823(19) .
Co1 O1W 2.0984(19) .
Co1 O1 2.1384(18) .
Co1 N5 2.151(2) .
Co1 N1 2.164(2) .
Co1 N3 2.168(2) .
Co2 O2W 2.0492(18) .
Co2 O2W 2.0492(18) 2_476
Co2 O3W 2.1178(18) 2_476
Co2 O3W 2.1178(18) .
Co2 N2 2.213(2) 2_476
Co2 N2 2.213(2) .
N1 C13 1.340(3) .
N1 C9 1.344(3) .
N2 C18 1.335(3) .
N2 C14 1.339(3) .
N3 C23 1.336(4) .
N3 C19 1.342(3) .
N4 C24 1.316(6) .
N4 C28 1.319(5) .
N5 C29 1.322(4) .
N5 C33 1.327(4) .
O1 C1 1.278(3) .
O2 C1 1.227(3) .
O3 C8 1.242(4) .
O4 C8 1.270(4) .
S1 O6 1.436(2) .
S1 O7 1.440(2) .
S1 O5 1.476(2) .
S1 C3 1.778(3) .
O1W H1W 0.8623 .
O1W H2W 0.8622 .
O2W H3W 0.8579 .
O2W H4W 0.9040 .
O3W H5W 0.8505 .
O3W H6W 0.8830 .
O4W H7W 0.8499 .
O4W H8W 0.8501 .
O5W H9W 0.8501 .
O5W H10W 0.8500 .
C1 C2 1.515(3) .
C2 C7 1.384(4) .
C2 C3 1.396(4) .
C3 C4 1.393(3) .
C4 C5 1.391(4) .
C4 H4 0.9300 .
C5 C6 1.385(4) .
C5 C8 1.512(4) .
C6 C7 1.382(4) .
C6 H6 0.9300 .
C7 H7 0.9300 .
C9 C10 1.379(4) .
C9 H9 0.9300 .
C10 C11 1.393(4) .
C10 H10 0.9300 .
C11 C12 1.389(4) .
C11 C16 1.474(4) .
C12 C13 1.373(4) .
C12 H12 0.9300 .
C13 H13 0.9300 .
C14 C15 1.378(4) .
C14 H14 0.9300 .
C15 C16 1.389(4) .
C15 H15 0.9300 .
C16 C17 1.392(4) .
C17 C18 1.374(4) .
C17 H17 0.9300 .
C18 H18 0.9300 .
C19 C20 1.377(4) .
C19 H19 0.9300 .
C20 C21 1.383(4) .
C20 H20 0.9300 .
C21 C22 1.393(4) .
C21 C26 1.485(4) .
C22 C23 1.376(4) .
C22 H22 0.9300 .
C23 H23 0.9300 .
C24 C25 1.382(5) .
C24 H24 0.9300 .
C25 C26 1.384(5) .
C25 H25 0.9300 .
C26 C27 1.377(5) .
C27 C28 1.380(5) .
C27 H27 0.9300 .
C28 H28 0.9300 .
C29 C30 1.379(4) .
C29 H29 0.9300 .
C30 C31 1.369(4) .
C30 H30 0.9300 .
C31 C32 1.375(4) .
C31 C31 1.494(5) 2_565
C32 C33 1.375(4) .
C32 H32 0.9300 .
C33 H33 0.9300 .
